data_4515421
loop_
_publ_author_name
'Ma, Dongxin'
'Zhang, Chen'
'Liu, Ruihuan'
'Qiu, Yong'
'Duan, Lian'

_publ_section_title
;
 Controlling Ion Distribution for High-Performance Organic Light-Emitting
 Diodes Based on Sublimable Cationic Iridium(III) Complexes.
;
_journal_issue 35
_journal_name_full 'ACS applied materials &amp; interfaces'
_journal_page_first 29814
_journal_page_last 29823
_journal_paper_doi 10.1021/acsami.8b07382
_journal_volume 10
_journal_year 2018
_chemical_formula_moiety 'C40 H29 Ir N5, B F4'
_chemical_formula_sum 'C40 H29 B F4 Ir N5'
_chemical_formula_weight 858.69
_space_group_crystal_system orthorhombic
_space_group_IT_number 61
_space_group_name_Hall '-P 2ac 2ab'
_space_group_name_H-M_alt 'P b c a'
_atom_sites_solution_hydrogens geom
_atom_sites_solution_primary direct
_atom_sites_solution_secondary difmap
_audit_creation_date 2017-03-23
_audit_creation_method
;
Olex2 1.2
(compiled 2017.03.02 svn.r3394 for OlexSys, GUI svn.r5324)
;
_audit_update_record
;
????
;
_cell_angle_alpha 90.00
_cell_angle_beta 90.00
_cell_angle_gamma 90.00
_cell_formula_units_Z 8
_cell_length_a 11.306(2)
_cell_length_b 15.847(3)
_cell_length_c 37.356(8)
_cell_measurement_reflns_used 18498
_cell_measurement_temperature 153(2)
_cell_measurement_theta_max 27.4855
_cell_measurement_theta_min 1.2850
_cell_volume 6693(2)
_computing_molecular_graphics 'Olex2 (Dolomanov et al., 2009)'
_computing_publication_material 'Olex2 (Dolomanov et al., 2009)'
_computing_structure_refinement 'XL (Sheldrick, 2008)'
_computing_structure_solution 'ShelXS (Sheldrick, 2008)'
_diffrn_ambient_temperature 153.15
_diffrn_measured_fraction_theta_full 0.998
_diffrn_measured_fraction_theta_max 0.998
_diffrn_measurement_device_type 'multiwire proportional'
_diffrn_measurement_method 'phi and omega scans'
_diffrn_radiation_monochromator graphite
_diffrn_radiation_type MoK\a
_diffrn_radiation_wavelength 0.71073
_diffrn_reflns_av_R_equivalents 0.0603
_diffrn_reflns_av_unetI/netI 0.0373
_diffrn_reflns_limit_h_max 14
_diffrn_reflns_limit_h_min -14
_diffrn_reflns_limit_k_max 20
_diffrn_reflns_limit_k_min -17
_diffrn_reflns_limit_l_max 48
_diffrn_reflns_limit_l_min -33
_diffrn_reflns_number 48002
_diffrn_reflns_theta_full 27.48
_diffrn_reflns_theta_max 27.48
_diffrn_reflns_theta_min 1.09
_diffrn_source 'fine-focus sealed tube'
_exptl_absorpt_coefficient_mu 4.051
_exptl_absorpt_correction_T_max 1.0000
_exptl_absorpt_correction_T_min 0.7548
_exptl_absorpt_correction_type multi-scan
_exptl_absorpt_process_details 'CrystalClear (Rigaku Inc., 2008)'
_exptl_crystal_colour yellow
_exptl_crystal_density_diffrn 1.704
_exptl_crystal_density_method 'not measured'
_exptl_crystal_description block
_exptl_crystal_F_000 3376
_exptl_crystal_size_max 0.21
_exptl_crystal_size_mid 0.18
_exptl_crystal_size_min 0.17
_refine_diff_density_max 3.511
_refine_diff_density_min -5.644
_refine_diff_density_rms 0.651
_refine_ls_extinction_method none
_refine_ls_goodness_of_fit_ref 1.378
_refine_ls_hydrogen_treatment constr
_refine_ls_matrix_type full
_refine_ls_number_parameters 460
_refine_ls_number_reflns 7678
_refine_ls_number_restraints 0
_refine_ls_restrained_S_all 1.378
_refine_ls_R_factor_all 0.0822
_refine_ls_R_factor_gt 0.0617
_refine_ls_shift/su_max 0.002
_refine_ls_shift/su_mean 0.000
_refine_ls_structure_factor_coef Fsqd
_refine_ls_weighting_details 'calc w=1/[\s^2^(Fo^2^)+(0.1490P)^2^+22.8441P] where P=(Fo^2^+2Fc^2^)/3'
_refine_ls_weighting_scheme calc
_refine_ls_wR_factor_gt 0.2098
_refine_ls_wR_factor_ref 0.2637
_reflns_number_gt 7298
_reflns_number_total 7678
_reflns_threshold_expression >2sigma(I)
_cod_data_source_file '[Ir(ppy)2(Phpybi)][BF4].cif'
_cod_data_source_block bww17098
_cod_database_code 4515421
_olex2_refinement_description
;
1. Fixed Uiso
 At 1.2 times of:
  All C(H) groups
2.a Aromatic/amide H refined with riding coordinates:
 C1(H1), C2(H2), C3(H3), C4(H4), C7(H7), C8(H8), C9(H9), C10(H10), C13(H13),
 C14(H14), C15(H15), C16(H16), C19(H19), C20(H20), C21(H21), C22(H22), C24(H24),
  C25(H25), C26(H26), C27(H27), C30(H30), C31(H31), C32(H32), C33(H33),
 C34(H34), C37(H37), C38(H38), C39(H39), C40(H40)
;
_olex2_submission_special_instructions 'No special instructions were received'

loop_
_space_group_symop_id
_space_group_symop_operation_xyz
1 'x, y, z'
2 '-x+1/2, -y, z+1/2'
3 '-x, y+1/2, -z+1/2'
4 'x+1/2, -y+1/2, -z'
5 '-x, -y, -z'
6 'x-1/2, y, -z-1/2'
7 'x, -y-1/2, z-1/2'
8 '-x-1/2, y-1/2, z'

loop_
_atom_site_label
_atom_site_type_symbol
_atom_site_fract_x
_atom_site_fract_y
_atom_site_fract_z
_atom_site_U_iso_or_equiv
_atom_site_adp_type
_atom_site_occupancy
_atom_site_calc_flag
_atom_site_refinement_flags_posn
Ir1 Ir 0.78778(3) 0.279054(19) 0.154310(8) 0.01511(18) Uani 1 d .
N1 N 0.9253(6) 0.3371(4) 0.18048(18) 0.0178(13) Uani 1 d .
N2 N 0.6461(6) 0.2121(4) 0.13542(19) 0.0180(14) Uani 1 d .
N3 N 0.9279(6) 0.2087(4) 0.12753(19) 0.0163(13) Uani 1 d .
N4 N 0.8051(6) 0.3401(4) 0.10287(17) 0.0156(12) Uani 1 d .
N5 N 0.8784(6) 0.3357(4) 0.04724(17) 0.0178(13) Uani 1 d .
C1 C 0.9951(8) 0.3969(6) 0.1656(2) 0.030(2) Uani 1 d .
H1 H 0.9760 0.4183 0.1426 0.036 Uiso 1 calc R
C2 C 1.0948(9) 0.4279(7) 0.1833(3) 0.038(2) Uani 1 d .
H2 H 1.1417 0.4710 0.1729 0.046 Uiso 1 calc R
C3 C 1.1233(9) 0.3956(8) 0.2156(3) 0.045(3) Uani 1 d .
H3 H 1.1922 0.4148 0.2277 0.054 Uiso 1 calc R
C4 C 1.0524(9) 0.3344(7) 0.2313(2) 0.033(2) Uani 1 d .
H4 H 1.0714 0.3113 0.2541 0.039 Uiso 1 calc R
C5 C 0.9534(7) 0.3081(5) 0.2128(2) 0.0220(16) Uani 1 d .
C6 C 0.8716(7) 0.2401(5) 0.2258(2) 0.0209(16) Uani 1 d .
C7 C 0.8778(8) 0.2046(6) 0.2602(2) 0.0281(18) Uani 1 d .
H7 H 0.9385 0.2217 0.2762 0.034 Uiso 1 calc R
C8 C 0.7955(8) 0.1448(7) 0.2709(3) 0.033(2) Uani 1 d .
H8 H 0.7980 0.1214 0.2943 0.039 Uiso 1 calc R
C9 C 0.7086(8) 0.1196(6) 0.2463(3) 0.031(2) Uani 1 d .
H9 H 0.6527 0.0779 0.2532 0.038 Uiso 1 calc R
C10 C 0.7022(7) 0.1542(6) 0.2122(3) 0.0248(18) Uani 1 d .
H10 H 0.6421 0.1362 0.1961 0.030 Uiso 1 calc R
C11 C 0.7834(6) 0.2152(5) 0.2012(2) 0.0156(17) Uani 1 d .
C12 C 0.6572(7) 0.3523(5) 0.1728(2) 0.0207(16) Uani 1 d .
C13 C 0.6665(8) 0.4278(5) 0.1915(2) 0.0215(16) Uani 1 d .
H13 H 0.7422 0.4475 0.1986 0.026 Uiso 1 calc R
C14 C 0.5652(8) 0.4755(5) 0.1999(2) 0.0242(17) Uani 1 d .
H14 H 0.5739 0.5272 0.2126 0.029 Uiso 1 calc R
C15 C 0.4545(8) 0.4490(6) 0.1903(2) 0.0298(19) Uani 1 d .
H15 H 0.3869 0.4814 0.1965 0.036 Uiso 1 calc R
C16 C 0.4420(8) 0.3723(6) 0.1709(2) 0.0267(18) Uani 1 d .
H16 H 0.3660 0.3531 0.1638 0.032 Uiso 1 calc R
C17 C 0.5413(7) 0.3262(5) 0.1627(2) 0.0193(15) Uani 1 d .
C18 C 0.5374(6) 0.2441(5) 0.1427(2) 0.0178(15) Uani 1 d .
C19 C 0.4367(8) 0.2000(6) 0.1331(3) 0.0285(19) Uani 1 d .
H19 H 0.3608 0.2234 0.1376 0.034 Uiso 1 calc R
C20 C 0.4465(8) 0.1238(6) 0.1173(3) 0.031(2) Uani 1 d .
H20 H 0.3776 0.0928 0.1111 0.038 Uiso 1 calc R
C21 C 0.5587(8) 0.0906(5) 0.1102(2) 0.0265(18) Uani 1 d .
H21 H 0.5675 0.0367 0.0994 0.032 Uiso 1 calc R
C22 C 0.6553(7) 0.1378(5) 0.1192(2) 0.0195(15) Uani 1 d .
H22 H 0.7318 0.1168 0.1137 0.023 Uiso 1 calc R
C23 C 0.7452(7) 0.3994(5) 0.0825(2) 0.0169(14) Uani 1 d .
C24 C 0.6507(7) 0.4529(5) 0.0907(2) 0.0244(17) Uani 1 d .
H24 H 0.6182 0.4552 0.1141 0.029 Uiso 1 calc R
C25 C 0.6062(8) 0.5028(6) 0.0631(2) 0.0292(19) Uani 1 d .
H25 H 0.5420 0.5399 0.0678 0.035 Uiso 1 calc R
C26 C 0.6536(8) 0.4996(6) 0.0290(2) 0.0273(18) Uani 1 d .
H26 H 0.6212 0.5351 0.0110 0.033 Uiso 1 calc R
C27 C 0.7468(8) 0.4462(6) 0.0200(2) 0.0247(16) Uani 1 d .
H27 H 0.7780 0.4438 -0.0036 0.030 Uiso 1 calc R
C28 C 0.7913(6) 0.3967(6) 0.0474(2) 0.0210(17) Uani 1 d .
C29 C 0.9415(7) 0.3090(5) 0.0158(2) 0.0195(15) Uani 1 d .
C30 C 0.9073(8) 0.2377(6) -0.0020(2) 0.0271(18) Uani 1 d .
H30 H 0.8416 0.2058 0.0063 0.032 Uiso 1 calc R
C31 C 0.9693(10) 0.2119(6) -0.0323(3) 0.033(2) Uani 1 d .
H31 H 0.9465 0.1625 -0.0449 0.039 Uiso 1 calc R
C32 C 1.0657(9) 0.2601(6) -0.0438(3) 0.0286(19) Uani 1 d .
H32 H 1.1096 0.2421 -0.0641 0.034 Uiso 1 calc R
C33 C 1.0976(8) 0.3316(7) -0.0266(2) 0.030(2) Uani 1 d .
H33 H 1.1621 0.3639 -0.0355 0.036 Uiso 1 calc R
C34 C 1.0364(7) 0.3591(5) 0.0042(2) 0.0205(16) Uani 1 d .
H34 H 1.0585 0.4092 0.0166 0.025 Uiso 1 calc R
C35 C 0.8834(6) 0.3041(5) 0.0809(2) 0.0164(14) Uani 1 d .
C36 C 0.9602(7) 0.2365(5) 0.0943(2) 0.0147(14) Uani 1 d .
C37 C 1.0611(7) 0.2069(5) 0.0771(2) 0.0197(16) Uani 1 d .
H37 H 1.0850 0.2291 0.0546 0.024 Uiso 1 calc R
C38 C 1.1258(7) 0.1438(6) 0.0940(2) 0.0255(18) Uani 1 d .
H38 H 1.1927 0.1202 0.0823 0.031 Uiso 1 calc R
C39 C 1.0941(8) 0.1152(6) 0.1272(2) 0.0279(18) Uani 1 d .
H39 H 1.1391 0.0728 0.1390 0.034 Uiso 1 calc R
C40 C 0.9932(8) 0.1501(6) 0.1436(3) 0.0259(17) Uani 1 d .
H40 H 0.9712 0.1312 0.1668 0.031 Uiso 1 calc R
F1 F 0.2499(5) 0.4691(4) 0.1136(2) 0.0471(17) Uani 1 d .
F2 F 0.2482(9) 0.3388(5) 0.0901(3) 0.078(3) Uani 1 d .
F3 F 0.2582(8) 0.4509(8) 0.0548(2) 0.081(3) Uani 1 d .
F4 F 0.0882(5) 0.4213(4) 0.08408(17) 0.0403(14) Uani 1 d .
B1 B 0.2124(8) 0.4186(7) 0.0854(3) 0.028(2) Uani 1 d .

loop_
_atom_site_aniso_label
_atom_site_aniso_U_11
_atom_site_aniso_U_22
_atom_site_aniso_U_33
_atom_site_aniso_U_23
_atom_site_aniso_U_13
_atom_site_aniso_U_12
Ir1 0.0145(3) 0.0168(3) 0.0141(3) 0.00049(9) 0.00006(9) -0.00008(9)
N1 0.014(3) 0.018(3) 0.021(3) -0.007(2) 0.002(2) -0.003(2)
N2 0.018(3) 0.020(3) 0.016(3) 0.007(2) 0.001(3) -0.004(2)
N3 0.013(3) 0.018(3) 0.018(3) 0.000(2) -0.003(2) 0.001(2)
N4 0.018(3) 0.016(3) 0.012(3) 0.003(2) -0.001(2) 0.000(2)
N5 0.016(3) 0.023(3) 0.015(3) -0.001(2) 0.003(2) 0.007(2)
C1 0.034(5) 0.043(5) 0.015(4) 0.005(4) -0.001(3) -0.015(4)
C2 0.032(5) 0.058(7) 0.025(4) -0.006(4) 0.006(4) -0.027(5)
C3 0.023(5) 0.077(8) 0.035(5) -0.011(5) 0.001(4) -0.023(5)
C4 0.031(5) 0.046(6) 0.021(4) 0.000(4) -0.009(3) -0.009(4)
C5 0.021(4) 0.022(4) 0.024(4) 0.003(3) -0.006(3) 0.000(3)
C6 0.019(4) 0.022(4) 0.021(4) 0.006(3) 0.002(3) 0.000(3)
C7 0.029(4) 0.037(5) 0.019(4) -0.002(4) -0.005(3) -0.001(4)
C8 0.040(5) 0.027(5) 0.031(5) 0.008(4) -0.006(4) 0.003(4)
C9 0.039(5) 0.026(5) 0.028(5) 0.010(4) 0.006(3) -0.007(4)
C10 0.026(4) 0.025(4) 0.023(4) 0.000(3) 0.002(3) 0.000(3)
C11 0.018(4) 0.016(4) 0.013(4) 0.005(3) 0.000(3) 0.008(2)
C12 0.025(4) 0.021(4) 0.017(4) 0.011(3) 0.006(3) 0.003(3)
C13 0.026(4) 0.025(4) 0.013(3) -0.002(3) -0.003(3) 0.001(3)
C14 0.030(4) 0.023(4) 0.019(4) -0.002(3) 0.005(3) 0.009(3)
C15 0.026(4) 0.031(5) 0.032(5) 0.000(4) 0.009(4) 0.014(4)
C16 0.026(4) 0.029(4) 0.025(4) 0.004(3) 0.010(3) 0.004(3)
C17 0.022(4) 0.023(4) 0.013(3) 0.002(3) -0.001(3) 0.000(3)
C18 0.010(3) 0.024(4) 0.020(4) 0.007(3) 0.003(3) 0.004(3)
C19 0.017(4) 0.027(4) 0.041(5) 0.001(4) -0.004(3) 0.001(3)
C20 0.023(4) 0.035(5) 0.036(5) 0.000(4) -0.008(4) -0.010(4)
C21 0.029(4) 0.020(4) 0.031(4) -0.005(3) -0.002(3) 0.003(3)
C22 0.015(3) 0.022(4) 0.022(4) 0.000(3) -0.001(3) 0.001(3)
C23 0.019(3) 0.012(3) 0.020(4) 0.000(3) -0.002(3) 0.000(3)
C24 0.023(4) 0.026(4) 0.024(4) -0.003(3) 0.002(3) 0.002(3)
C25 0.024(4) 0.033(5) 0.031(5) 0.008(4) -0.005(3) 0.013(4)
C26 0.031(4) 0.024(4) 0.027(4) 0.010(3) -0.001(3) 0.001(3)
C27 0.028(4) 0.024(4) 0.022(4) 0.006(3) 0.000(3) 0.001(3)
C28 0.020(4) 0.019(4) 0.025(4) -0.004(3) 0.001(3) -0.001(3)
C29 0.017(3) 0.027(4) 0.014(3) 0.007(3) 0.000(3) 0.007(3)
C30 0.030(4) 0.024(4) 0.027(5) 0.001(3) 0.010(4) -0.012(4)
C31 0.041(6) 0.036(5) 0.021(5) -0.007(4) 0.001(4) 0.001(4)
C32 0.034(5) 0.028(4) 0.024(4) 0.000(4) 0.010(4) 0.013(4)
C33 0.020(4) 0.050(6) 0.021(4) 0.001(4) 0.004(3) 0.005(4)
C34 0.015(3) 0.027(4) 0.019(4) -0.004(3) 0.001(3) -0.007(3)
C35 0.011(3) 0.020(4) 0.017(3) 0.005(3) 0.001(3) 0.003(3)
C36 0.009(3) 0.016(3) 0.019(4) 0.001(3) 0.000(2) -0.001(3)
C37 0.012(3) 0.028(4) 0.020(4) 0.002(3) 0.003(3) -0.001(3)
C38 0.016(4) 0.033(5) 0.028(4) -0.003(4) 0.004(3) 0.009(3)
C39 0.027(4) 0.032(5) 0.025(4) 0.004(4) -0.002(3) 0.014(4)
C40 0.025(4) 0.025(4) 0.027(4) 0.006(4) 0.002(3) 0.004(3)
F1 0.036(3) 0.059(5) 0.047(4) -0.014(3) -0.009(3) -0.010(4)
F2 0.056(5) 0.035(4) 0.143(9) -0.015(5) -0.004(6) 0.005(4)
F3 0.057(5) 0.145(9) 0.041(5) 0.032(5) 0.001(4) -0.019(6)
F4 0.021(3) 0.049(4) 0.051(4) -0.011(3) -0.004(2) 0.002(2)
B1 0.025(5) 0.028(6) 0.031(6) 0.002(4) 0.000(3) -0.008(4)

loop_
_atom_type_symbol
_atom_type_description
_atom_type_scat_dispersion_real
_atom_type_scat_dispersion_imag
_atom_type_scat_source
C C 0.0033 0.0016 'International Tables Vol C Tables 4.2.6.8 and 6.1.1.4'
H H 0.0000 0.0000 'International Tables Vol C Tables 4.2.6.8 and 6.1.1.4'
B B 0.0013 0.0007 'International Tables Vol C Tables 4.2.6.8 and 6.1.1.4'
N N 0.0061 0.0033 'International Tables Vol C Tables 4.2.6.8 and 6.1.1.4'
F F 0.0171 0.0103 'International Tables Vol C Tables 4.2.6.8 and 6.1.1.4'
Ir Ir -1.4442 7.9887 'International Tables Vol C Tables 4.2.6.8 and 6.1.1.4'

loop_
_geom_angle_atom_site_label_1
_geom_angle_atom_site_label_2
_geom_angle_atom_site_label_3
_geom_angle
N1 Ir1 N3 84.1(3)
N1 Ir1 N4 98.9(3)
N2 Ir1 N1 171.3(3)
N2 Ir1 N3 98.4(3)
N2 Ir1 N4 89.8(3)
N4 Ir1 N3 75.8(3)
C11 Ir1 N1 80.2(3)
C11 Ir1 N2 91.2(3)
C11 Ir1 N3 99.2(3)
C11 Ir1 N4 175.0(3)
C12 Ir1 N1 97.7(3)
C12 Ir1 N2 80.9(3)
C12 Ir1 N3 172.3(3)
C12 Ir1 N4 96.5(3)
C12 Ir1 C11 88.5(3)
C1 N1 Ir1 124.1(6)
C5 N1 Ir1 117.2(5)
C5 N1 C1 118.4(7)
C18 N2 Ir1 116.5(6)
C22 N2 Ir1 123.8(6)
C22 N2 C18 119.5(7)
C36 N3 Ir1 116.5(5)
C40 N3 Ir1 123.6(6)
C40 N3 C36 119.1(7)
C23 N4 Ir1 138.4(5)
C35 N4 Ir1 114.5(5)
C35 N4 C23 106.1(6)
C28 N5 C29 124.3(7)
C35 N5 C28 106.6(6)
C35 N5 C29 128.9(6)
N1 C1 H1 119.2
N1 C1 C2 121.5(8)
C2 C1 H1 119.2
C1 C2 H2 120.5
C3 C2 C1 118.9(9)
C3 C2 H2 120.5
C2 C3 H3 119.9
C2 C3 C4 120.3(9)
C4 C3 H3 119.9
C3 C4 H4 121.0
C5 C4 C3 117.9(9)
C5 C4 H4 121.0
N1 C5 C4 122.9(8)
N1 C5 C6 113.3(7)
C4 C5 C6 123.7(8)
C7 C6 C5 123.6(8)
C7 C6 C11 121.2(8)
C11 C6 C5 115.2(7)
C6 C7 H7 119.9
C8 C7 C6 120.3(8)
C8 C7 H7 119.9
C7 C8 H8 120.8
C7 C8 C9 118.4(9)
C9 C8 H8 120.8
C8 C9 H9 119.2
C10 C9 C8 121.7(9)
C10 C9 H9 119.2
C9 C10 H10 119.7
C9 C10 C11 120.5(8)
C11 C10 H10 119.7
C6 C11 Ir1 113.9(6)
C10 C11 Ir1 128.0(6)
C10 C11 C6 117.9(8)
C13 C12 Ir1 128.1(6)
C13 C12 C17 116.9(7)
C17 C12 Ir1 114.8(6)
C12 C13 H13 119.5
C12 C13 C14 120.9(8)
C14 C13 H13 119.5
C13 C14 H14 119.4
C15 C14 C13 121.3(8)
C15 C14 H14 119.4
C14 C15 H15 120.4
C14 C15 C16 119.2(8)
C16 C15 H15 120.4
C15 C16 H16 120.4
C17 C16 C15 119.1(8)
C17 C16 H16 120.4
C12 C17 C18 114.2(7)
C16 C17 C12 122.6(8)
C16 C17 C18 123.2(7)
N2 C18 C17 113.3(7)
N2 C18 C19 120.4(8)
C19 C18 C17 126.2(7)
C18 C19 H19 120.1
C20 C19 C18 119.8(8)
C20 C19 H19 120.1
C19 C20 H20 120.2
C19 C20 C21 119.7(8)
C21 C20 H20 120.2
C20 C21 H21 120.9
C22 C21 C20 118.1(8)
C22 C21 H21 120.9
N2 C22 C21 122.4(7)
N2 C22 H22 118.8
C21 C22 H22 118.8
N4 C23 C24 131.7(7)
N4 C23 C28 108.0(7)
C24 C23 C28 120.2(7)
C23 C24 H24 121.3
C25 C24 C23 117.4(8)
C25 C24 H24 121.3
C24 C25 H25 119.3
C26 C25 C24 121.3(8)
C26 C25 H25 119.3
C25 C26 H26 118.7
C25 C26 C27 122.5(8)
C27 C26 H26 118.7
C26 C27 H27 121.9
C28 C27 C26 116.2(8)
C28 C27 H27 121.9
N5 C28 C23 106.7(7)
N5 C28 C27 130.8(8)
C27 C28 C23 122.4(8)
C30 C29 N5 120.1(7)
C30 C29 C34 122.3(8)
C34 C29 N5 117.7(7)
C29 C30 H30 120.2
C29 C30 C31 119.7(8)
C31 C30 H30 120.2
C30 C31 H31 120.6
C30 C31 C32 118.9(9)
C32 C31 H31 120.6
C31 C32 H32 119.4
C33 C32 C31 121.3(8)
C33 C32 H32 119.4
C32 C33 H33 119.5
C32 C33 C34 121.0(9)
C34 C33 H33 119.5
C29 C34 C33 116.8(8)
C29 C34 H34 121.6
C33 C34 H34 121.6
N4 C35 N5 112.6(6)
N4 C35 C36 119.8(7)
N5 C35 C36 127.6(7)
N3 C36 C35 112.7(6)
N3 C36 C37 122.0(7)
C37 C36 C35 125.1(7)
C36 C37 H37 121.1
C38 C37 C36 117.7(7)
C38 C37 H37 121.1
C37 C38 H38 119.6
C39 C38 C37 120.7(7)
C39 C38 H38 119.6
C38 C39 H39 120.7
C38 C39 C40 118.5(8)
C40 C39 H39 120.7
N3 C40 C39 121.8(8)
N3 C40 H40 119.1
C39 C40 H40 119.1
F1 B1 F4 108.3(9)
F2 B1 F1 110.6(10)
F2 B1 F3 110.6(11)
F2 B1 F4 109.6(9)
F3 B1 F1 107.8(9)
F3 B1 F4 109.9(9)

loop_
_geom_bond_atom_site_label_1
_geom_bond_atom_site_label_2
_geom_bond_distance
Ir1 N1 2.054(6)
Ir1 N2 2.046(7)
Ir1 N3 2.180(7)
Ir1 N4 2.161(6)
Ir1 C11 2.025(8)
Ir1 C12 2.000(8)
N1 C1 1.353(11)
N1 C5 1.331(10)
N2 C18 1.357(10)
N2 C22 1.327(11)
N3 C36 1.367(10)
N3 C40 1.332(11)
N4 C23 1.386(10)
N4 C35 1.335(10)
N5 C28 1.381(10)
N5 C29 1.437(10)
N5 C35 1.356(10)
C1 H1 0.9500
C1 C2 1.396(13)
C2 H2 0.9500
C2 C3 1.349(15)
C3 H3 0.9500
C3 C4 1.388(15)
C4 H4 0.9500
C4 C5 1.380(12)
C5 C6 1.500(12)
C6 C7 1.404(12)
C6 C11 1.413(12)
C7 H7 0.9500
C7 C8 1.387(14)
C8 H8 0.9500
C8 C9 1.403(14)
C9 H9 0.9500
C9 C10 1.391(13)
C10 H10 0.9500
C10 C11 1.393(12)
C12 C13 1.389(12)
C12 C17 1.424(12)
C13 H13 0.9500
C13 C14 1.409(11)
C14 H14 0.9500
C14 C15 1.368(13)
C15 H15 0.9500
C15 C16 1.422(13)
C16 H16 0.9500
C16 C17 1.374(12)
C17 C18 1.502(13)
C18 C19 1.382(12)
C19 H19 0.9500
C19 C20 1.349(14)
C20 H20 0.9500
C20 C21 1.399(13)
C21 H21 0.9500
C21 C22 1.366(12)
C22 H22 0.9500
C23 C24 1.398(11)
C23 C28 1.412(12)
C24 H24 0.9500
C24 C25 1.392(12)
C25 H25 0.9500
C25 C26 1.385(13)
C26 H26 0.9500
C26 C27 1.393(13)
C27 H27 0.9500
C27 C28 1.383(12)
C29 C30 1.368(13)
C29 C34 1.404(11)
C30 H30 0.9500
C30 C31 1.393(13)
C31 H31 0.9500
C31 C32 1.398(15)
C32 H32 0.9500
C32 C33 1.351(14)
C33 H33 0.9500
C33 C34 1.414(11)
C34 H34 0.9500
C35 C36 1.466(10)
C36 C37 1.390(11)
C37 H37 0.9500
C37 C38 1.390(12)
C38 H38 0.9500
C38 C39 1.370(13)
C39 H39 0.9500
C39 C40 1.407(12)
C40 H40 0.9500
F1 B1 1.389(13)
F2 B1 1.339(14)
F3 B1 1.357(13)
F4 B1 1.405(11)

loop_
_geom_torsion_atom_site_label_1
_geom_torsion_atom_site_label_2
_geom_torsion_atom_site_label_3
_geom_torsion_atom_site_label_4
_geom_torsion
Ir1 N1 C1 C2 -173.2(8)
Ir1 N1 C5 C4 171.9(7)
Ir1 N1 C5 C6 -4.2(9)
Ir1 N2 C18 C17 1.9(9)
Ir1 N2 C18 C19 -175.5(7)
Ir1 N2 C22 C21 173.1(6)
Ir1 N3 C36 C35 -6.7(8)
Ir1 N3 C36 C37 168.6(6)
Ir1 N3 C40 C39 -170.2(7)
Ir1 N4 C23 C24 9.7(14)
Ir1 N4 C23 C28 -166.9(6)
Ir1 N4 C35 N5 170.3(5)
Ir1 N4 C35 C36 -8.2(9)
Ir1 C12 C13 C14 174.5(6)
Ir1 C12 C17 C16 -175.4(6)
Ir1 C12 C17 C18 5.0(9)
N1 Ir1 N2 C18 82.2(19)
N1 Ir1 N2 C22 -92.6(19)
N1 Ir1 N3 C36 -98.5(6)
N1 Ir1 N3 C40 71.3(7)
N1 Ir1 N4 C23 -108.9(8)
N1 Ir1 N4 C35 84.8(6)
N1 Ir1 C11 C6 -1.1(6)
N1 Ir1 C11 C10 175.7(8)
N1 Ir1 C12 C13 11.1(7)
N1 Ir1 C12 C17 -174.5(6)
N1 C1 C2 C3 1.8(17)
N1 C5 C6 C7 -174.7(8)
N1 C5 C6 C11 3.2(11)
N2 Ir1 N1 C1 -176.7(16)
N2 Ir1 N1 C5 10(2)
N2 Ir1 N3 C36 89.9(6)
N2 Ir1 N3 C40 -100.3(7)
N2 Ir1 N4 C23 70.8(8)
N2 Ir1 N4 C35 -95.5(6)
N2 Ir1 C11 C6 180.0(6)
N2 Ir1 C11 C10 -3.2(8)
N2 Ir1 C12 C13 -177.6(7)
N2 Ir1 C12 C17 -3.1(6)
N2 C18 C19 C20 1.8(14)
N3 Ir1 N1 C1 76.1(7)
N3 Ir1 N1 C5 -97.3(6)
N3 Ir1 N2 C18 -171.7(6)
N3 Ir1 N2 C22 13.5(7)
N3 Ir1 N4 C23 169.5(8)
N3 Ir1 N4 C35 3.2(5)
N3 Ir1 C11 C6 81.3(6)
N3 Ir1 C11 C10 -101.9(7)
N3 Ir1 C12 C13 -92(2)
N3 Ir1 C12 C17 82(2)
N3 C36 C37 C38 3.6(12)
N4 Ir1 N1 C1 1.5(7)
N4 Ir1 N1 C5 -171.9(6)
N4 Ir1 N2 C18 -96.1(6)
N4 Ir1 N2 C22 89.1(7)
N4 Ir1 N3 C36 2.2(5)
N4 Ir1 N3 C40 172.0(7)
N4 Ir1 C11 C6 79(3)
N4 Ir1 C11 C10 -104(3)
N4 Ir1 C12 C13 -88.8(7)
N4 Ir1 C12 C17 85.6(6)
N4 C23 C24 C25 -176.7(8)
N4 C23 C28 N5 0.0(9)
N4 C23 C28 C27 177.4(8)
N4 C35 C36 N3 10.0(10)
N4 C35 C36 C37 -165.1(8)
N5 C29 C30 C31 -179.7(8)
N5 C29 C34 C33 179.8(7)
N5 C35 C36 N3 -168.3(7)
N5 C35 C36 C37 16.6(13)
C1 N1 C5 C4 -2.0(13)
C1 N1 C5 C6 -178.1(8)
C1 C2 C3 C4 -1.9(18)
C2 C3 C4 C5 0.2(17)
C3 C4 C5 N1 1.8(15)
C3 C4 C5 C6 177.5(9)
C4 C5 C6 C7 9.2(14)
C4 C5 C6 C11 -172.8(9)
C5 N1 C1 C2 0.2(14)
C5 C6 C7 C8 176.9(9)
C5 C6 C11 Ir1 -0.8(9)
C5 C6 C11 C10 -177.9(7)
C6 C7 C8 C9 1.4(15)
C7 C6 C11 Ir1 177.2(7)
C7 C6 C11 C10 0.1(12)
C7 C8 C9 C10 -1.2(15)
C8 C9 C10 C11 0.4(15)
C9 C10 C11 Ir1 -176.5(7)
C9 C10 C11 C6 0.2(12)
C11 Ir1 N1 C1 176.5(8)
C11 Ir1 N1 C5 3.1(6)
C11 Ir1 N2 C18 88.9(6)
C11 Ir1 N2 C22 -86.0(7)
C11 Ir1 N3 C36 -177.6(6)
C11 Ir1 N3 C40 -7.8(7)
C11 Ir1 N4 C23 172(3)
C11 Ir1 N4 C35 6(4)
C11 Ir1 C12 C13 91.0(7)
C11 Ir1 C12 C17 -94.5(6)
C11 C6 C7 C8 -0.9(14)
C12 Ir1 N1 C1 -96.4(7)
C12 Ir1 N1 C5 90.2(6)
C12 Ir1 N2 C18 0.6(6)
C12 Ir1 N2 C22 -174.2(7)
C12 Ir1 N3 C36 6(3)
C12 Ir1 N3 C40 176(2)
C12 Ir1 N4 C23 -10.0(8)
C12 Ir1 N4 C35 -176.3(6)
C12 Ir1 C11 C6 -99.2(6)
C12 Ir1 C11 C10 77.6(8)
C12 C13 C14 C15 0.5(13)
C12 C17 C18 N2 -4.5(10)
C12 C17 C18 C19 172.8(8)
C13 C12 C17 C16 -0.3(12)
C13 C12 C17 C18 -179.9(7)
C13 C14 C15 C16 -0.9(13)
C14 C15 C16 C17 0.7(13)
C15 C16 C17 C12 -0.1(13)
C15 C16 C17 C18 179.4(8)
C16 C17 C18 N2 175.9(7)
C16 C17 C18 C19 -6.8(14)
C17 C12 C13 C14 0.1(11)
C17 C18 C19 C20 -175.3(9)
C18 N2 C22 C21 -1.6(12)
C18 C19 C20 C21 -1.1(15)
C19 C20 C21 C22 -0.8(14)
C20 C21 C22 N2 2.2(13)
C22 N2 C18 C17 177.0(7)
C22 N2 C18 C19 -0.5(12)
C23 N4 C35 N5 -0.3(9)
C23 N4 C35 C36 -178.8(7)
C23 C24 C25 C26 0.0(14)
C24 C23 C28 N5 -177.0(7)
C24 C23 C28 C27 0.4(13)
C24 C25 C26 C27 0.7(15)
C25 C26 C27 C28 -0.8(14)
C26 C27 C28 N5 176.9(8)
C26 C27 C28 C23 0.3(13)
C28 N5 C29 C30 -97.7(10)
C28 N5 C29 C34 81.2(10)
C28 N5 C35 N4 0.3(9)
C28 N5 C35 C36 178.6(8)
C28 C23 C24 C25 -0.5(12)
C29 N5 C28 C23 175.2(7)
C29 N5 C28 C27 -1.8(14)
C29 N5 C35 N4 -174.8(7)
C29 N5 C35 C36 3.5(13)
C29 C30 C31 C32 0.0(15)
C30 C29 C34 C33 -1.3(12)
C30 C31 C32 C33 -1.6(15)
C31 C32 C33 C34 1.7(14)
C32 C33 C34 C29 -0.3(13)
C34 C29 C30 C31 1.4(14)
C35 N4 C23 C24 176.7(9)
C35 N4 C23 C28 0.1(9)
C35 N5 C28 C23 -0.2(9)
C35 N5 C28 C27 -177.2(9)
C35 N5 C29 C30 76.6(11)
C35 N5 C29 C34 -104.5(10)
C35 C36 C37 C38 178.3(8)
C36 N3 C40 C39 -0.6(13)
C36 C37 C38 C39 -3.3(13)
C37 C38 C39 C40 1.2(14)
C38 C39 C40 N3 0.9(14)
C40 N3 C36 C35 -177.0(7)
C40 N3 C36 C37 -1.7(12)
